data_1573167
loop_
_publ_author_name
'Cen, Mengjie'
'Ma, Xinyue'
'Yang, Xi'
'Zhang, Shanshan'
'Liu, Long'
'Szostak, Michal'
'Chen, Tieqiao'

_publ_section_title
;
 Site-Selective Decarbonylative [4+2] Annulation of Carboxylic Acids with
 Terminal Alkynes by C--C/C--H Activation Strategy and Cluster Catalysis
;
_journal_name_full 'Chemical Science'
_journal_paper_doi 10.1039/D4SC05429F
_journal_year 2024
_chemical_formula_sum 'C32 H22 O2'
_chemical_formula_weight 438.50
_space_group_IT_number 14
_space_group_name_Hall '-P 2ybc'
_space_group_name_H-M_alt 'P 1 21/c 1'
_symmetry_cell_setting monoclinic
_symmetry_space_group_name_H-M 'P 1 21/c 1'
_atom_sites_solution_hydrogens geom
_atom_sites_solution_primary direct
_atom_sites_solution_secondary difmap
_audit_creation_method SHELXL-97
_audit_update_record
;
2023-11-29 deposited with the CCDC.	2024-11-11 downloaded from the CCDC.
;
_cell_angle_alpha 90.00
_cell_angle_beta 118.405(6)
_cell_angle_gamma 90.00
_cell_formula_units_Z 4
_cell_length_a 10.2726(11)
_cell_length_b 23.866(2)
_cell_length_c 10.2720(11)
_cell_measurement_reflns_used 2642
_cell_measurement_temperature 298(2)
_cell_measurement_theta_max 26.382
_cell_measurement_theta_min 2.41
_cell_volume 2215.2(4)
_computing_cell_refinement 'Bruker SMART'
_computing_data_collection 'Bruker SMART'
_computing_data_reduction 'Bruker SAINT'
_computing_molecular_graphics 'Bruker SHELXTL'
_computing_publication_material 'Bruker SHELXTL'
_computing_structure_refinement 'SHELXL-97 (Sheldrick, 1997)'
_computing_structure_solution 'SHELXS-97 (Sheldrick, 1990)'
_diffrn_ambient_temperature 298(2)
_diffrn_measured_fraction_theta_full 0.994
_diffrn_measured_fraction_theta_max 0.994
_diffrn_measurement_device_type 'CCD area detector'
_diffrn_measurement_method 'phi and omega scans'
_diffrn_radiation_monochromator graphite
_diffrn_radiation_source 'fine-focus sealed tube'
_diffrn_radiation_type MoK\a
_diffrn_radiation_wavelength 0.71073
_diffrn_reflns_av_R_equivalents 0.0553
_diffrn_reflns_av_sigmaI/netI 0.0675
_diffrn_reflns_limit_h_max 11
_diffrn_reflns_limit_h_min -12
_diffrn_reflns_limit_k_max 16
_diffrn_reflns_limit_k_min -28
_diffrn_reflns_limit_l_max 12
_diffrn_reflns_limit_l_min -12
_diffrn_reflns_number 10651
_diffrn_reflns_theta_full 25.02
_diffrn_reflns_theta_max 25.02
_diffrn_reflns_theta_min 2.41
_exptl_absorpt_coefficient_mu 0.081
_exptl_absorpt_correction_T_max 0.9801
_exptl_absorpt_correction_T_min 0.9661
_exptl_absorpt_correction_type multi-scan
_exptl_absorpt_process_details sadabs
_exptl_crystal_density_diffrn 1.315
_exptl_crystal_density_method 'not measured'
_exptl_crystal_description block
_exptl_crystal_F_000 920
_exptl_crystal_size_max 0.43
_exptl_crystal_size_mid 0.41
_exptl_crystal_size_min 0.25
_refine_diff_density_max 0.173
_refine_diff_density_min -0.214
_refine_diff_density_rms 0.050
_refine_ls_extinction_method none
_refine_ls_goodness_of_fit_ref 1.035
_refine_ls_hydrogen_treatment mixed
_refine_ls_matrix_type full
_refine_ls_number_parameters 308
_refine_ls_number_reflns 3891
_refine_ls_number_restraints 0
_refine_ls_restrained_S_all 1.035
_refine_ls_R_factor_all 0.0977
_refine_ls_R_factor_gt 0.0564
_refine_ls_shift/su_max 0.000
_refine_ls_shift/su_mean 0.000
_refine_ls_structure_factor_coef Fsqd
_refine_ls_weighting_details 'calc w=1/[\s^2^(Fo^2^)+(0.0670P)^2^+0.4803P] where P=(Fo^2^+2Fc^2^)/3'
_refine_ls_weighting_scheme calc
_refine_ls_wR_factor_gt 0.1349
_refine_ls_wR_factor_ref 0.1516
_reflns_number_gt 2426
_reflns_number_total 3891
_reflns_threshold_expression >2sigma(I)
_cod_data_source_file d4sc05429f2.cif
_cod_data_source_block 230519f
_cod_depositor_comments
;
The following automatic conversions were performed:

data item '_symmetry_cell_setting' value 'Monoclinic' was changed to
'monoclinic' in accordance with the
/home/data/users/saulius/crontab/automatic-downloads/rss-feeds/RSC/lib/dictionaries/cif_core.dic
dictionary named 'cif_core.dic' version 2.4.2 last updated on
2011-04-26.

Automatic conversion script
Id: cif_fix_values 8170 2020-07-09 18:12:32Z antanas 
;
_cod_original_cell_volume 2215.3(4)
_cod_original_sg_symbol_H-M P2(1)/c
_cod_database_code 1573167

loop_
_symmetry_equiv_pos_as_xyz
'x, y, z'
'-x, y+1/2, -z+1/2'
'-x, -y, -z'
'x, -y-1/2, z-1/2'

loop_
_atom_site_label
_atom_site_type_symbol
_atom_site_fract_x
_atom_site_fract_y
_atom_site_fract_z
_atom_site_U_iso_or_equiv
_atom_site_adp_type
_atom_site_occupancy
_atom_site_symmetry_multiplicity
_atom_site_calc_flag
_atom_site_refinement_flags
_atom_site_disorder_assembly
_atom_site_disorder_group
O1 O 0.23860(18) 0.05977(7) 0.3335(2) 0.0391(5) Uani 1 1 d . . .
O2 O 0.2067(2) -0.07690(8) 0.0925(3) 0.0639(6) Uani 1 1 d . . .
C1 C 0.3493(3) 0.04606(11) 0.3032(3) 0.0366(6) Uani 1 1 d . . .
C2 C 0.3415(3) 0.00219(11) 0.2193(3) 0.0410(7) Uani 1 1 d . . .
C3 C 0.2163(3) -0.03508(11) 0.1651(3) 0.0454(7) Uani 1 1 d . . .
C4 C 0.0983(3) -0.01887(10) 0.1969(3) 0.0379(6) Uani 1 1 d . . .
C5 C 0.1123(3) 0.02884(10) 0.2768(3) 0.0343(6) Uani 1 1 d . . .
C6 C 0.0014(3) 0.04927(11) 0.3030(3) 0.0360(6) Uani 1 1 d . . .
C7 C -0.1258(3) 0.01852(12) 0.2489(3) 0.0461(7) Uani 1 1 d . . .
H7 H -0.2036 0.0312 0.2635 0.055 Uiso 1 1 calc R . .
C8 C -0.1416(3) -0.03108(12) 0.1727(3) 0.0506(8) Uani 1 1 d . . .
H8 H -0.2279 -0.0521 0.1400 0.061 Uiso 1 1 calc R . .
C9 C -0.0317(3) -0.04905(12) 0.1459(3) 0.0464(7) Uani 1 1 d . . .
H9 H -0.0437 -0.0819 0.0928 0.056 Uiso 1 1 calc R . .
C10 C 0.4682(3) 0.08713(11) 0.3733(3) 0.0382(7) Uani 1 1 d . . .
C11 C 0.4337(3) 0.14242(12) 0.3809(3) 0.0493(8) Uani 1 1 d . . .
H11 H 0.3354 0.1530 0.3449 0.059 Uiso 1 1 calc R . .
C12 C 0.5432(4) 0.18174(14) 0.4409(4) 0.0624(9) Uani 1 1 d . . .
H12 H 0.5184 0.2190 0.4441 0.075 Uiso 1 1 calc R . .
C13 C 0.6867(4) 0.16732(17) 0.4956(4) 0.0663(10) Uani 1 1 d . . .
H13 H 0.7603 0.1946 0.5333 0.080 Uiso 1 1 calc R . .
C14 C 0.7226(3) 0.11255(17) 0.4949(3) 0.0613(9) Uani 1 1 d . . .
H14 H 0.8216 0.1022 0.5361 0.074 Uiso 1 1 calc R . .
C15 C 0.6152(3) 0.07247(14) 0.4345(3) 0.0514(8) Uani 1 1 d . . .
H15 H 0.6414 0.0352 0.4347 0.062 Uiso 1 1 calc R . .
C16 C 0.4565(3) -0.01011(14) 0.1734(4) 0.0653(10) Uani 1 1 d . . .
H16A H 0.5000 0.0244 0.1648 0.098 Uiso 1 1 calc R . .
H16B H 0.4115 -0.0290 0.0796 0.098 Uiso 1 1 calc R . .
H16C H 0.5318 -0.0336 0.2462 0.098 Uiso 1 1 calc R . .
C17 C -0.0784(3) 0.14580(11) 0.3087(3) 0.0367(6) Uani 1 1 d . . .
H17 H -0.1553 0.1402 0.2134 0.044 Uiso 1 1 calc R . .
C18 C 0.0179(3) 0.10358(11) 0.3787(3) 0.0325(6) Uani 1 1 d . . .
C19 C 0.1318(3) 0.11247(11) 0.5228(3) 0.0370(6) Uani 1 1 d . . .
H19 H 0.1992 0.0838 0.5704 0.044 Uiso 1 1 calc R . .
C20 C 0.1473(3) 0.16164(10) 0.5958(3) 0.0333(6) Uani 1 1 d . . .
C21 C 0.0493(3) 0.20630(11) 0.5221(3) 0.0338(6) Uani 1 1 d . . .
C22 C -0.0641(3) 0.19759(11) 0.3770(3) 0.0355(6) Uani 1 1 d . . .
C23 C -0.1618(3) 0.24208(12) 0.3026(3) 0.0463(7) Uani 1 1 d . . .
H23 H -0.2371 0.2367 0.2063 0.056 Uiso 1 1 calc R . .
C24 C -0.1478(3) 0.29236(12) 0.3684(3) 0.0514(8) Uani 1 1 d . . .
H24 H -0.2135 0.3212 0.3181 0.062 Uiso 1 1 calc R . .
C25 C -0.0353(3) 0.30070(12) 0.5112(3) 0.0480(8) Uani 1 1 d . . .
H25 H -0.0254 0.3355 0.5558 0.058 Uiso 1 1 calc R . .
C26 C 0.0604(3) 0.25931(11) 0.5870(3) 0.0417(7) Uani 1 1 d . . .
H26 H 0.1346 0.2658 0.6832 0.050 Uiso 1 1 calc R . .
C27 C 0.2653(3) 0.16617(10) 0.7510(3) 0.0355(6) Uani 1 1 d . . .
C28 C 0.2328(3) 0.17911(12) 0.8632(3) 0.0451(7) Uani 1 1 d . . .
H28 H 0.1365 0.1888 0.8404 0.054 Uiso 1 1 calc R . .
C29 C 0.3406(3) 0.17787(13) 1.0074(3) 0.0532(8) Uani 1 1 d . . .
H29 H 0.3169 0.1864 1.0820 0.064 Uiso 1 1 calc R . .
C30 C 0.4825(3) 0.16425(13) 1.0434(3) 0.0537(8) Uani 1 1 d . . .
H30 H 0.5554 0.1630 1.1419 0.064 Uiso 1 1 calc R . .
C31 C 0.5164(3) 0.15248(13) 0.9338(3) 0.0533(8) Uani 1 1 d . . .
H31 H 0.6132 0.1434 0.9574 0.064 Uiso 1 1 calc R . .
C32 C 0.4090(3) 0.15379(11) 0.7885(3) 0.0435(7) Uani 1 1 d . . .
H32 H 0.4341 0.1462 0.7145 0.052 Uiso 1 1 calc R . .

loop_
_atom_site_aniso_label
_atom_site_aniso_U_11
_atom_site_aniso_U_22
_atom_site_aniso_U_33
_atom_site_aniso_U_23
_atom_site_aniso_U_13
_atom_site_aniso_U_12
O1 0.0362(10) 0.0369(10) 0.0491(12) -0.0097(9) 0.0241(9) -0.0064(8)
O2 0.0783(15) 0.0392(12) 0.0909(18) -0.0229(12) 0.0539(14) -0.0087(11)
C1 0.0366(14) 0.0368(16) 0.0423(16) 0.0040(13) 0.0235(13) 0.0015(12)
C2 0.0419(15) 0.0340(15) 0.0535(18) 0.0001(13) 0.0278(14) 0.0013(13)
C3 0.0573(18) 0.0307(16) 0.0548(19) -0.0061(14) 0.0321(15) -0.0015(14)
C4 0.0457(16) 0.0308(15) 0.0398(16) -0.0002(12) 0.0224(13) -0.0037(13)
C5 0.0342(14) 0.0338(15) 0.0350(15) 0.0008(12) 0.0166(12) -0.0038(12)
C6 0.0354(14) 0.0390(16) 0.0340(15) -0.0001(12) 0.0169(12) -0.0009(12)
C7 0.0413(16) 0.0517(18) 0.0510(19) -0.0045(15) 0.0265(14) -0.0065(14)
C8 0.0502(18) 0.0493(19) 0.053(2) -0.0107(15) 0.0253(15) -0.0179(15)
C9 0.0570(18) 0.0354(16) 0.0493(19) -0.0048(13) 0.0274(15) -0.0095(14)
C10 0.0370(15) 0.0436(17) 0.0354(16) 0.0011(12) 0.0183(12) -0.0034(12)
C11 0.0508(17) 0.0417(18) 0.056(2) -0.0118(14) 0.0258(15) -0.0089(14)
C12 0.077(2) 0.053(2) 0.070(2) -0.0195(17) 0.045(2) -0.0203(18)
C13 0.070(2) 0.089(3) 0.054(2) -0.0294(19) 0.0415(19) -0.040(2)
C14 0.0379(17) 0.102(3) 0.0436(19) -0.0031(19) 0.0195(15) -0.0143(19)
C15 0.0394(16) 0.063(2) 0.0515(19) 0.0075(16) 0.0218(14) 0.0022(15)
C16 0.059(2) 0.059(2) 0.093(3) -0.0161(19) 0.049(2) 0.0000(17)
C17 0.0331(14) 0.0428(16) 0.0338(15) 0.0008(12) 0.0155(12) -0.0005(12)
C18 0.0299(13) 0.0393(15) 0.0322(15) -0.0015(12) 0.0179(12) -0.0025(12)
C19 0.0317(14) 0.0391(16) 0.0382(16) 0.0022(12) 0.0150(12) 0.0045(12)
C20 0.0333(14) 0.0367(15) 0.0322(15) 0.0005(12) 0.0174(12) -0.0008(12)
C21 0.0334(14) 0.0391(16) 0.0362(16) 0.0037(12) 0.0225(13) 0.0009(12)
C22 0.0346(14) 0.0384(16) 0.0377(16) 0.0048(12) 0.0206(13) 0.0014(12)
C23 0.0441(16) 0.0477(19) 0.0434(18) 0.0105(14) 0.0177(14) 0.0070(14)
C24 0.0601(19) 0.0422(18) 0.054(2) 0.0123(15) 0.0292(17) 0.0158(15)
C25 0.068(2) 0.0344(16) 0.055(2) 0.0027(14) 0.0396(17) 0.0066(15)
C26 0.0553(17) 0.0371(17) 0.0397(17) 0.0001(13) 0.0283(15) 0.0005(14)
C27 0.0363(14) 0.0330(15) 0.0347(15) 0.0008(12) 0.0148(12) 0.0029(12)
C28 0.0356(15) 0.0581(19) 0.0400(18) -0.0003(14) 0.0166(14) 0.0053(14)
C29 0.0534(18) 0.070(2) 0.0372(18) -0.0048(15) 0.0222(15) 0.0027(16)
C30 0.0464(18) 0.060(2) 0.0396(18) -0.0055(15) 0.0077(14) 0.0013(15)
C31 0.0348(16) 0.065(2) 0.048(2) -0.0070(16) 0.0098(15) 0.0072(14)
C32 0.0374(15) 0.0499(18) 0.0431(17) -0.0067(14) 0.0190(14) 0.0023(13)

loop_
_atom_type_symbol
_atom_type_description
_atom_type_scat_dispersion_real
_atom_type_scat_dispersion_imag
_atom_type_scat_source
C C 0.0033 0.0016 'International Tables Vol C Tables 4.2.6.8 and 6.1.1.4'
H H 0.0000 0.0000 'International Tables Vol C Tables 4.2.6.8 and 6.1.1.4'
O O 0.0106 0.0060 'International Tables Vol C Tables 4.2.6.8 and 6.1.1.4'

loop_
_geom_angle_atom_site_label_1
_geom_angle_atom_site_label_2
_geom_angle_atom_site_label_3
_geom_angle
_geom_angle_site_symmetry_1
_geom_angle_site_symmetry_3
_geom_angle_publ_flag
C1 O1 C5 120.3(2) . . ?
C2 C1 O1 122.6(2) . . ?
C2 C1 C10 128.7(2) . . ?
O1 C1 C10 108.7(2) . . ?
C1 C2 C3 120.2(2) . . ?
C1 C2 C16 123.0(3) . . ?
C3 C2 C16 116.8(2) . . ?
O2 C3 C2 122.7(3) . . ?
O2 C3 C4 121.5(3) . . ?
C2 C3 C4 115.8(2) . . ?
C5 C4 C9 117.9(2) . . ?
C5 C4 C3 119.7(2) . . ?
C9 C4 C3 122.4(2) . . ?
O1 C5 C4 121.0(2) . . ?
O1 C5 C6 115.7(2) . . ?
C4 C5 C6 123.3(2) . . ?
C7 C6 C5 116.8(2) . . ?
C7 C6 C18 122.2(2) . . ?
C5 C6 C18 120.9(2) . . ?
C6 C7 C8 121.4(3) . . ?
C6 C7 H7 119.3 . . ?
C8 C7 H7 119.3 . . ?
C9 C8 C7 120.1(3) . . ?
C9 C8 H8 120.0 . . ?
C7 C8 H8 120.0 . . ?
C8 C9 C4 120.4(3) . . ?
C8 C9 H9 119.8 . . ?
C4 C9 H9 119.8 . . ?
C15 C10 C11 118.2(3) . . ?
C15 C10 C1 122.2(3) . . ?
C11 C10 C1 119.6(2) . . ?
C12 C11 C10 120.3(3) . . ?
C12 C11 H11 119.8 . . ?
C10 C11 H11 119.8 . . ?
C13 C12 C11 121.0(3) . . ?
C13 C12 H12 119.5 . . ?
C11 C12 H12 119.5 . . ?
C12 C13 C14 119.2(3) . . ?
C12 C13 H13 120.4 . . ?
C14 C13 H13 120.4 . . ?
C13 C14 C15 120.9(3) . . ?
C13 C14 H14 119.6 . . ?
C15 C14 H14 119.6 . . ?
C14 C15 C10 120.2(3) . . ?
C14 C15 H15 119.9 . . ?
C10 C15 H15 119.9 . . ?
C2 C16 H16A 109.5 . . ?
C2 C16 H16B 109.5 . . ?
H16A C16 H16B 109.5 . . ?
C2 C16 H16C 109.5 . . ?
H16A C16 H16C 109.5 . . ?
H16B C16 H16C 109.5 . . ?
C18 C17 C22 121.1(2) . . ?
C18 C17 H17 119.4 . . ?
C22 C17 H17 119.4 . . ?
C17 C18 C19 118.7(2) . . ?
C17 C18 C6 120.0(2) . . ?
C19 C18 C6 121.2(2) . . ?
C20 C19 C18 122.3(2) . . ?
C20 C19 H19 118.9 . . ?
C18 C19 H19 118.9 . . ?
C19 C20 C21 119.2(2) . . ?
C19 C20 C27 118.6(2) . . ?
C21 C20 C27 122.2(2) . . ?
C22 C21 C26 118.4(2) . . ?
C22 C21 C20 118.5(2) . . ?
C26 C21 C20 123.1(2) . . ?
C17 C22 C21 120.1(2) . . ?
C17 C22 C23 121.1(2) . . ?
C21 C22 C23 118.8(2) . . ?
C24 C23 C22 121.2(3) . . ?
C24 C23 H23 119.4 . . ?
C22 C23 H23 119.4 . . ?
C23 C24 C25 119.6(3) . . ?
C23 C24 H24 120.2 . . ?
C25 C24 H24 120.2 . . ?
C26 C25 C24 121.2(3) . . ?
C26 C25 H25 119.4 . . ?
C24 C25 H25 119.4 . . ?
C25 C26 C21 120.8(3) . . ?
C25 C26 H26 119.6 . . ?
C21 C26 H26 119.6 . . ?
C32 C27 C28 118.0(2) . . ?
C32 C27 C20 120.7(2) . . ?
C28 C27 C20 121.2(2) . . ?
C29 C28 C27 120.6(3) . . ?
C29 C28 H28 119.7 . . ?
C27 C28 H28 119.7 . . ?
C30 C29 C28 120.7(3) . . ?
C30 C29 H29 119.6 . . ?
C28 C29 H29 119.6 . . ?
C31 C30 C29 119.2(3) . . ?
C31 C30 H30 120.4 . . ?
C29 C30 H30 120.4 . . ?
C30 C31 C32 120.5(3) . . ?
C30 C31 H31 119.8 . . ?
C32 C31 H31 119.8 . . ?
C27 C32 C31 120.9(3) . . ?
C27 C32 H32 119.6 . . ?
C31 C32 H32 119.6 . . ?

loop_
_geom_bond_atom_site_label_1
_geom_bond_atom_site_label_2
_geom_bond_distance
_geom_bond_site_symmetry_2
_geom_bond_publ_flag
O1 C1 1.354(3) . ?
O1 C5 1.360(3) . ?
O2 C3 1.221(3) . ?
C1 C2 1.334(4) . ?
C1 C10 1.461(4) . ?
C2 C3 1.440(4) . ?
C2 C16 1.495(4) . ?
C3 C4 1.451(4) . ?
C4 C5 1.370(4) . ?
C4 C9 1.382(3) . ?
C5 C6 1.378(3) . ?
C6 C7 1.366(3) . ?
C6 C18 1.479(4) . ?
C7 C8 1.385(4) . ?
C7 H7 0.9300 . ?
C8 C9 1.353(4) . ?
C8 H8 0.9300 . ?
C9 H9 0.9300 . ?
C10 C15 1.376(4) . ?
C10 C11 1.378(4) . ?
C11 C12 1.366(4) . ?
C11 H11 0.9300 . ?
C12 C13 1.349(5) . ?
C12 H12 0.9300 . ?
C13 C14 1.359(5) . ?
C13 H13 0.9300 . ?
C14 C15 1.366(4) . ?
C14 H14 0.9300 . ?
C15 H15 0.9300 . ?
C16 H16A 0.9600 . ?
C16 H16B 0.9600 . ?
C16 H16C 0.9600 . ?
C17 C18 1.354(3) . ?
C17 C22 1.394(4) . ?
C17 H17 0.9300 . ?
C18 C19 1.399(3) . ?
C19 C20 1.361(3) . ?
C19 H19 0.9300 . ?
C20 C21 1.413(3) . ?
C20 C27 1.477(3) . ?
C21 C22 1.403(3) . ?
C21 C26 1.409(4) . ?
C22 C23 1.410(3) . ?
C23 C24 1.351(4) . ?
C23 H23 0.9300 . ?
C24 C25 1.384(4) . ?
C24 H24 0.9300 . ?
C25 C26 1.349(4) . ?
C25 H25 0.9300 . ?
C26 H26 0.9300 . ?
C27 C32 1.369(3) . ?
C27 C28 1.379(4) . ?
C28 C29 1.364(4) . ?
C28 H28 0.9300 . ?
C29 C30 1.362(4) . ?
C29 H29 0.9300 . ?
C30 C31 1.356(4) . ?
C30 H30 0.9300 . ?
C31 C32 1.371(4) . ?
C31 H31 0.9300 . ?
C32 H32 0.9300 . ?

loop_
_geom_torsion_atom_site_label_1
_geom_torsion_atom_site_label_2
_geom_torsion_atom_site_label_3
_geom_torsion_atom_site_label_4
_geom_torsion
_geom_torsion_site_symmetry_1
_geom_torsion_site_symmetry_2
_geom_torsion_site_symmetry_3
_geom_torsion_site_symmetry_4
_geom_torsion_publ_flag
C5 O1 C1 C2 -0.7(4) . . . . ?
C5 O1 C1 C10 178.0(2) . . . . ?
O1 C1 C2 C3 -4.2(4) . . . . ?
C10 C1 C2 C3 177.4(3) . . . . ?
O1 C1 C2 C16 174.0(3) . . . . ?
C10 C1 C2 C16 -4.4(5) . . . . ?
C1 C2 C3 O2 -177.3(3) . . . . ?
C16 C2 C3 O2 4.4(4) . . . . ?
C1 C2 C3 C4 5.0(4) . . . . ?
C16 C2 C3 C4 -173.3(3) . . . . ?
O2 C3 C4 C5 -179.0(3) . . . . ?
C2 C3 C4 C5 -1.2(4) . . . . ?
O2 C3 C4 C9 -0.9(4) . . . . ?
C2 C3 C4 C9 176.9(3) . . . . ?
C1 O1 C5 C4 4.6(4) . . . . ?
C1 O1 C5 C6 -174.3(2) . . . . ?
C9 C4 C5 O1 178.3(2) . . . . ?
C3 C4 C5 O1 -3.5(4) . . . . ?
C9 C4 C5 C6 -2.8(4) . . . . ?
C3 C4 C5 C6 175.3(2) . . . . ?
O1 C5 C6 C7 -179.1(2) . . . . ?
C4 C5 C6 C7 2.0(4) . . . . ?
O1 C5 C6 C18 4.3(4) . . . . ?
C4 C5 C6 C18 -174.6(2) . . . . ?
C5 C6 C7 C8 0.6(4) . . . . ?
C18 C6 C7 C8 177.2(3) . . . . ?
C6 C7 C8 C9 -2.4(4) . . . . ?
C7 C8 C9 C4 1.5(4) . . . . ?
C5 C4 C9 C8 1.0(4) . . . . ?
C3 C4 C9 C8 -177.1(3) . . . . ?
C2 C1 C10 C15 -37.9(4) . . . . ?
O1 C1 C10 C15 143.5(3) . . . . ?
C2 C1 C10 C11 142.9(3) . . . . ?
O1 C1 C10 C11 -35.7(3) . . . . ?
C15 C10 C11 C12 3.4(4) . . . . ?
C1 C10 C11 C12 -177.5(3) . . . . ?
C10 C11 C12 C13 -0.9(5) . . . . ?
C11 C12 C13 C14 -2.1(5) . . . . ?
C12 C13 C14 C15 2.6(5) . . . . ?
C13 C14 C15 C10 -0.1(5) . . . . ?
C11 C10 C15 C14 -2.9(4) . . . . ?
C1 C10 C15 C14 178.0(3) . . . . ?
C22 C17 C18 C19 0.9(4) . . . . ?
C22 C17 C18 C6 -179.2(2) . . . . ?
C7 C6 C18 C17 -57.0(4) . . . . ?
C5 C6 C18 C17 119.4(3) . . . . ?
C7 C6 C18 C19 122.8(3) . . . . ?
C5 C6 C18 C19 -60.7(3) . . . . ?
C17 C18 C19 C20 1.3(4) . . . . ?
C6 C18 C19 C20 -178.6(2) . . . . ?
C18 C19 C20 C21 -2.8(4) . . . . ?
C18 C19 C20 C27 176.4(2) . . . . ?
C19 C20 C21 C22 2.1(3) . . . . ?
C27 C20 C21 C22 -177.0(2) . . . . ?
C19 C20 C21 C26 -177.6(2) . . . . ?
C27 C20 C21 C26 3.3(4) . . . . ?
C18 C17 C22 C21 -1.5(4) . . . . ?
C18 C17 C22 C23 178.1(2) . . . . ?
C26 C21 C22 C17 179.7(2) . . . . ?
C20 C21 C22 C17 0.0(3) . . . . ?
C26 C21 C22 C23 0.0(3) . . . . ?
C20 C21 C22 C23 -179.7(2) . . . . ?
C17 C22 C23 C24 -179.8(3) . . . . ?
C21 C22 C23 C24 -0.1(4) . . . . ?
C22 C23 C24 C25 0.4(4) . . . . ?
C23 C24 C25 C26 -0.7(4) . . . . ?
C24 C25 C26 C21 0.6(4) . . . . ?
C22 C21 C26 C25 -0.3(4) . . . . ?
C20 C21 C26 C25 179.4(2) . . . . ?
C19 C20 C27 C32 53.7(3) . . . . ?
C21 C20 C27 C32 -127.2(3) . . . . ?
C19 C20 C27 C28 -121.7(3) . . . . ?
C21 C20 C27 C28 57.4(4) . . . . ?
C32 C27 C28 C29 -1.9(4) . . . . ?
C20 C27 C28 C29 173.6(3) . . . . ?
C27 C28 C29 C30 0.5(5) . . . . ?
C28 C29 C30 C31 0.8(5) . . . . ?
C29 C30 C31 C32 -0.5(5) . . . . ?
C28 C27 C32 C31 2.1(4) . . . . ?
C20 C27 C32 C31 -173.4(3) . . . . ?
C30 C31 C32 C27 -1.0(5) . . . . ?
